data_4076593
loop_
_publ_author_name
'Turbervill, Robert S. P.'
'Goicoechea, Jose M.'

_publ_contact_author
;
 Dr. J. M. Goicoechea           
 Chemistry Research Laboratory
 University of Oxford
 Mansfield Road
 Oxford
 OX1 3TA
 UK
;
_publ_section_title
;
 Hydrophosphination of Carbodiimides Using Protic Heptaphosphide Cages: A
 Unique Effect of the Bimodal Activity of Protonated Group 15 Zintl Ions
;
_journal_issue 6
_journal_name_full Organometallics
_journal_page_first 2452
_journal_paper_doi 10.1021/om300072z
_journal_volume 31
_journal_year 2012
_chemical_absolute_configuration unk
_chemical_formula_moiety 'C50 H70 N4 P7, C18 H36 K N2 O6, C4 H8 O'
_chemical_formula_sum 'C72 H114 K N6 O7 P7'
_chemical_formula_weight 1431.58
_chemical_name_systematic
; 
[K(2,2,2-crypt)]{P[C(NHDipp)(NDipp)]2}*THF
;
_space_group_IT_number 4
_symmetry_cell_setting monoclinic
_symmetry_space_group_name_Hall 'P 2yb'
_symmetry_space_group_name_H-M 'P 1 21 1'
_atom_sites_solution_hydrogens geom
_atom_sites_solution_primary direct
_atom_sites_solution_secondary difmap
_audit_creation_method SHELXL-97
_cell_angle_alpha 90.00
_cell_angle_beta 91.220(2)
_cell_angle_gamma 90.00
_cell_formula_units_Z 2
_cell_length_a 15.6647(3)
_cell_length_b 15.1270(3)
_cell_length_c 17.1338(4)
_cell_measurement_reflns_used 8738
_cell_measurement_temperature 150(2)
_cell_measurement_theta_max 76.4156
_cell_measurement_theta_min 3.7803
_cell_volume 4059.10(15)
_computing_cell_refinement
;
CrysAlisPro, Agilent Technologies,
Version 1.171.35.8 (release 07-03-2011 CrysAlis171 .NET)
(compiled Mar  7 2011,18:06:32)
;
_computing_data_collection
;
CrysAlisPro, Agilent Technologies,
Version 1.171.35.8 (release 07-03-2011 CrysAlis171 .NET)
(compiled Mar  7 2011,18:06:32)
;
_computing_data_reduction
;
CrysAlisPro, Agilent Technologies,
Version 1.171.35.8 (release 07-03-2011 CrysAlis171 .NET)
(compiled Mar  7 2011,18:06:32)
;
_computing_molecular_graphics 'WinGX (Farrugia, 2005)'
_computing_publication_material 'XCIF (Sheldrick, 2001)'
_computing_structure_refinement 'SHELXL-97 (Sheldrick, 1997)'
_computing_structure_solution 'SHELXS-97 (Sheldrick, 1990)'
_diffrn_ambient_temperature 150(2)
_diffrn_measured_fraction_theta_full 0.987
_diffrn_measured_fraction_theta_max 0.987
_diffrn_measurement_device_type area
_diffrn_measurement_method 'omega scans'
_diffrn_radiation_monochromator mirror
_diffrn_radiation_source 'fine-focus sealed tube'
_diffrn_radiation_type CuK\a
_diffrn_radiation_wavelength 1.54180
_diffrn_reflns_av_R_equivalents 0.0355
_diffrn_reflns_av_sigmaI/netI 0.0414
_diffrn_reflns_limit_h_max 19
_diffrn_reflns_limit_h_min -19
_diffrn_reflns_limit_k_max 18
_diffrn_reflns_limit_k_min -11
_diffrn_reflns_limit_l_max 21
_diffrn_reflns_limit_l_min -20
_diffrn_reflns_number 23963
_diffrn_reflns_theta_full 76.61
_diffrn_reflns_theta_max 76.61
_diffrn_reflns_theta_min 3.78
_exptl_absorpt_coefficient_mu 2.280
_exptl_absorpt_correction_T_max 0.9558
_exptl_absorpt_correction_T_min 0.8945
_exptl_absorpt_correction_type multi-scan
_exptl_absorpt_process_details
;
CrysAlisPro, Agilent Technologies,
Version 1.171.35.8 (release 07-03-2011 CrysAlis171 .NET)
(compiled Mar  7 2011,18:06:32)
Empirical absorption correction using spherical harmonics,
 implemented in SCALE3 ABSPACK scaling algorithm.
;
_exptl_crystal_colour yellow
_exptl_crystal_density_diffrn 1.171
_exptl_crystal_density_meas ?
_exptl_crystal_density_method 'not measured'
_exptl_crystal_description block
_exptl_crystal_F_000 1536
_exptl_crystal_size_max 0.05
_exptl_crystal_size_mid 0.05
_exptl_crystal_size_min 0.02
_refine_diff_density_max 1.886
_refine_diff_density_min -0.515
_refine_diff_density_rms 0.062
_refine_ls_abs_structure_details 'Flack H D (1983), Acta Cryst. A39, 876-881'
_refine_ls_abs_structure_Flack 0.02(2)
_refine_ls_extinction_method none
_refine_ls_goodness_of_fit_ref 1.018
_refine_ls_hydrogen_treatment mixed
_refine_ls_matrix_type full
_refine_ls_number_parameters 973
_refine_ls_number_reflns 12512
_refine_ls_number_restraints 116
_refine_ls_restrained_S_all 1.079
_refine_ls_R_factor_all 0.0749
_refine_ls_R_factor_gt 0.0629
_refine_ls_shift/su_max 0.003
_refine_ls_shift/su_mean 0.000
_refine_ls_structure_factor_coef Fsqd
_refine_ls_weighting_details 'calc w=1/[\s^2^(Fo^2^)+(0.1235P)^2^+0.8924P] where P=(Fo^2^+2Fc^2^)/3'
_refine_ls_weighting_scheme calc
_refine_ls_wR_factor_gt 0.1706
_refine_ls_wR_factor_ref 0.1835
_reflns_number_gt 10413
_reflns_number_total 12512
_reflns_threshold_expression >2\s(I)
_cod_data_source_file om300072z_si_001.cif
_cod_data_source_block 6
_cod_depositor_comments
;
The following automatic conversions were performed:

'_symmetry_cell_setting' value 'Monoclinic' changed to 'monoclinic'
according to /home/saulius/struct/CIF-dictionaries/cif_core.dic
dictionary named 'cif_core.dic' version 2.4.1 from 2010-06-29.

Automatic conversion script
Id: cif_fix_values 1715 2011-07-08 13:25:40Z adriana 

The following automatic conversions were performed:

'_exptl_crystal_density_meas' value 'not measured' was changed to '?'
- the value is perceived as not measured.

Automatic conversion script
Id: cif_fix_values 3008 2015-01-20 13:52:24Z robertas 
;
_cod_original_sg_symbol_H-M P2(1)
_cod_database_code 4076593

loop_
_symmetry_equiv_pos_as_xyz
'x, y, z'
'-x, y+1/2, -z'

loop_
_atom_site_label
_atom_site_type_symbol
_atom_site_fract_x
_atom_site_fract_y
_atom_site_fract_z
_atom_site_U_iso_or_equiv
_atom_site_adp_type
_atom_site_occupancy
_atom_site_symmetry_multiplicity
_atom_site_calc_flag
_atom_site_refinement_flags
_atom_site_disorder_assembly
_atom_site_disorder_group
P1 P 0.71922(8) 0.78180(10) 0.26515(7) 0.0500(3) Uani 1 1 d . . .
P2 P 0.76050(12) 0.83024(17) 0.37740(8) 0.0804(6) Uani 1 1 d . . .
P3 P 0.70042(7) 0.89878(8) 0.18878(6) 0.0418(2) Uani 1 1 d . . .
P4 P 0.83649(7) 0.76310(9) 0.19605(6) 0.0442(2) Uani 1 1 d . . .
P5 P 0.85111(12) 0.92660(15) 0.34054(11) 0.0834(6) Uani 1 1 d . . .
P6 P 0.80963(9) 0.98156(11) 0.22551(10) 0.0636(4) Uani 1 1 d . . .
P7 P 0.91162(9) 0.87880(11) 0.23183(10) 0.0610(4) Uani 1 1 d . . .
C1 C 0.6130(3) 0.9642(3) 0.2349(2) 0.0433(9) Uani 1 1 d . . .
N1 N 0.6148(3) 0.9757(4) 0.3133(2) 0.0543(10) Uani 1 1 d . . .
H1 H 0.6572 0.9528 0.3411 0.065 Uiso 1 1 calc R . .
C2 C 0.5500(4) 1.0237(5) 0.3522(3) 0.0597(14) Uani 1 1 d . . .
C3 C 0.5642(5) 1.1136(6) 0.3663(4) 0.082(2) Uani 1 1 d . . .
C4 C 0.4959(7) 1.1623(6) 0.3992(5) 0.101(3) Uani 1 1 d . . .
H4 H 0.5007 1.2245 0.4057 0.121 Uiso 1 1 calc R . .
C5 C 0.4234(6) 1.1195(7) 0.4215(5) 0.095(3) Uani 1 1 d . . .
H5 H 0.3799 1.1524 0.4462 0.114 Uiso 1 1 calc R . .
C6 C 0.4118(4) 1.0319(6) 0.4095(3) 0.0726(18) Uani 1 1 d . . .
H6 H 0.3603 1.0044 0.4249 0.087 Uiso 1 1 calc R . .
C7 C 0.4756(3) 0.9815(5) 0.3746(3) 0.0582(13) Uani 1 1 d . . .
C8 C 0.4662(4) 0.8817(5) 0.3654(3) 0.0655(14) Uani 1 1 d . . .
H8 H 0.5007 0.8637 0.3196 0.079 Uiso 1 1 calc R . .
C9 C 0.5049(6) 0.8356(7) 0.4373(5) 0.097(3) Uani 1 1 d . . .
H9A H 0.4991 0.7714 0.4314 0.146 Uiso 0.50 1 calc PR . .
H9B H 0.4750 0.8548 0.4840 0.146 Uiso 0.50 1 calc PR . .
H9C H 0.5656 0.8510 0.4426 0.146 Uiso 0.50 1 calc PR . .
H9D H 0.5273 0.8801 0.4739 0.146 Uiso 0.50 1 calc PR . .
H9E H 0.5514 0.7967 0.4213 0.146 Uiso 0.50 1 calc PR . .
H9F H 0.4609 0.8005 0.4627 0.146 Uiso 0.50 1 calc PR . .
C10 C 0.3759(5) 0.8490(7) 0.3505(5) 0.092(2) Uani 1 1 d . . .
H10A H 0.3762 0.7845 0.3453 0.137 Uiso 0.50 1 calc PR . .
H10B H 0.3529 0.8755 0.3023 0.137 Uiso 0.50 1 calc PR . .
H10C H 0.3401 0.8660 0.3943 0.137 Uiso 0.50 1 calc PR . .
H10D H 0.3366 0.8995 0.3493 0.137 Uiso 0.50 1 calc PR . .
H10E H 0.3598 0.8085 0.3923 0.137 Uiso 0.50 1 calc PR . .
H10F H 0.3727 0.8181 0.3003 0.137 Uiso 0.50 1 calc PR . .
C11 C 0.6493(7) 1.1562(7) 0.3495(5) 0.108(3) Uani 1 1 d . . .
H11 H 0.6700 1.1283 0.3005 0.129 Uiso 1 1 calc R . .
C12 C 0.7151(7) 1.1322(10) 0.4146(6) 0.134(5) Uani 1 1 d . . .
H12A H 0.7701 1.1598 0.4033 0.201 Uiso 0.50 1 calc PR . .
H12B H 0.7221 1.0679 0.4168 0.201 Uiso 0.50 1 calc PR . .
H12C H 0.6949 1.1538 0.4649 0.201 Uiso 0.50 1 calc PR . .
H12D H 0.6880 1.0945 0.4534 0.201 Uiso 0.50 1 calc PR . .
H12E H 0.7360 1.1864 0.4398 0.201 Uiso 0.50 1 calc PR . .
H12F H 0.7632 1.1006 0.3918 0.201 Uiso 0.50 1 calc PR . .
C13 C 0.6413(11) 1.2579(8) 0.3325(9) 0.166(7) Uani 1 1 d . . .
H13A H 0.6977 1.2821 0.3214 0.249 Uiso 0.50 1 calc PR . .
H13B H 0.6181 1.2878 0.3781 0.249 Uiso 0.50 1 calc PR . .
H13C H 0.6029 1.2672 0.2873 0.249 Uiso 0.50 1 calc PR . .
H13D H 0.5814 1.2760 0.3365 0.249 Uiso 0.50 1 calc PR . .
H13E H 0.6611 1.2703 0.2797 0.249 Uiso 0.50 1 calc PR . .
H13F H 0.6762 1.2909 0.3706 0.249 Uiso 0.50 1 calc PR . .
N2 N 0.5536(3) 1.0021(3) 0.1935(2) 0.0493(9) Uani 1 1 d . . .
C14 C 0.5498(3) 1.0009(4) 0.1109(3) 0.0493(11) Uani 1 1 d . . .
C15 C 0.5964(4) 1.0633(4) 0.0680(3) 0.0628(15) Uani 1 1 d . . .
C16 C 0.5825(5) 1.0678(7) -0.0117(4) 0.087(2) Uani 1 1 d . . .
H16 H 0.6137 1.1092 -0.0415 0.104 Uiso 1 1 calc R . .
C17 C 0.5238(6) 1.0129(7) -0.0488(4) 0.096(3) Uani 1 1 d . . .
H17 H 0.5144 1.0175 -0.1036 0.115 Uiso 1 1 calc R . .
C18 C 0.4794(4) 0.9525(6) -0.0073(3) 0.077(2) Uani 1 1 d . . .
H18 H 0.4403 0.9147 -0.0341 0.092 Uiso 1 1 calc R . .
C19 C 0.4895(3) 0.9442(4) 0.0735(3) 0.0530(12) Uani 1 1 d . . .
C20 C 0.4408(3) 0.8785(5) 0.1209(3) 0.0604(14) Uani 1 1 d . . .
H20 H 0.4377 0.9021 0.1753 0.073 Uiso 1 1 calc R . .
C21 C 0.4866(4) 0.7886(5) 0.1252(4) 0.0720(16) Uani 1 1 d . . .
H21A H 0.4532 0.7474 0.1565 0.108 Uiso 0.50 1 calc PR . .
H21B H 0.5434 0.7963 0.1494 0.108 Uiso 0.50 1 calc PR . .
H21C H 0.4924 0.7648 0.0724 0.108 Uiso 0.50 1 calc PR . .
H21D H 0.5394 0.7915 0.0957 0.108 Uiso 0.50 1 calc PR . .
H21E H 0.4493 0.7427 0.1028 0.108 Uiso 0.50 1 calc PR . .
H21F H 0.5003 0.7742 0.1798 0.108 Uiso 0.50 1 calc PR . .
C22 C 0.3486(4) 0.8639(6) 0.0904(4) 0.080(2) Uani 1 1 d . . .
H22A H 0.3201 0.8207 0.1235 0.121 Uiso 0.50 1 calc PR . .
H22B H 0.3497 0.8418 0.0366 0.121 Uiso 0.50 1 calc PR . .
H22C H 0.3174 0.9200 0.0915 0.121 Uiso 0.50 1 calc PR . .
H22D H 0.3380 0.9010 0.0443 0.121 Uiso 0.50 1 calc PR . .
H22E H 0.3084 0.8799 0.1311 0.121 Uiso 0.50 1 calc PR . .
H22F H 0.3407 0.8016 0.0763 0.121 Uiso 0.50 1 calc PR . .
C23 C 0.6561(5) 1.1281(5) 0.1090(4) 0.0748(17) Uani 1 1 d . . .
H23 H 0.6723 1.1023 0.1610 0.090 Uiso 1 1 calc R . .
C24 C 0.7394(6) 1.1452(9) 0.0644(6) 0.117(4) Uani 1 1 d . . .
H24A H 0.7690 1.0890 0.0560 0.175 Uiso 0.50 1 calc PR . .
H24B H 0.7765 1.1848 0.0952 0.175 Uiso 0.50 1 calc PR . .
H24C H 0.7256 1.1727 0.0139 0.175 Uiso 0.50 1 calc PR . .
H24D H 0.7451 1.2086 0.0541 0.175 Uiso 0.50 1 calc PR . .
H24E H 0.7375 1.1129 0.0149 0.175 Uiso 0.50 1 calc PR . .
H24F H 0.7885 1.1250 0.0961 0.175 Uiso 0.50 1 calc PR . .
C25 C 0.6109(7) 1.2142(6) 0.1233(7) 0.105(3) Uani 1 1 d . . .
H25A H 0.6499 1.2552 0.1502 0.158 Uiso 0.50 1 calc PR . .
H25B H 0.5611 1.2035 0.1558 0.158 Uiso 0.50 1 calc PR . .
H25C H 0.5921 1.2398 0.0733 0.158 Uiso 0.50 1 calc PR . .
H25D H 0.5522 1.2105 0.1027 0.158 Uiso 0.50 1 calc PR . .
H25E H 0.6410 1.2621 0.0971 0.158 Uiso 0.50 1 calc PR . .
H25F H 0.6100 1.2259 0.1796 0.158 Uiso 0.50 1 calc PR . .
C26 C 0.8978(3) 0.6744(4) 0.2512(3) 0.0461(11) Uani 1 1 d . . .
N3 N 0.9109(3) 0.6887(3) 0.3278(2) 0.0546(10) Uani 1 1 d . . .
H3 H 0.8897 0.7369 0.3488 0.066 Uiso 1 1 calc R . .
C27 C 0.9581(4) 0.6282(4) 0.3768(3) 0.0619(15) Uani 1 1 d . . .
C28 C 1.0449(4) 0.6432(4) 0.3905(4) 0.0709(17) Uani 1 1 d . . .
C29 C 1.0878(6) 0.5863(6) 0.4426(5) 0.101(3) Uani 1 1 d . . .
H29 H 1.1462 0.5969 0.4554 0.121 Uiso 1 1 calc R . .
C30 C 1.0473(7) 0.5157(6) 0.4756(5) 0.109(3) Uani 1 1 d . . .
H30 H 1.0785 0.4764 0.5087 0.130 Uiso 1 1 calc R . .
C31 C 0.9622(6) 0.5018(6) 0.4610(5) 0.097(3) Uani 1 1 d . . .
H31 H 0.9345 0.4535 0.4854 0.116 Uiso 1 1 calc R . .
C32 C 0.9149(5) 0.5576(5) 0.4106(4) 0.0777(19) Uani 1 1 d . . .
C33 C 0.8194(5) 0.5413(6) 0.3941(4) 0.089(2) Uani 1 1 d . . .
H33 H 0.8030 0.5776 0.3474 0.106 Uiso 1 1 calc R . .
C34 C 0.7671(8) 0.5740(13) 0.4606(7) 0.171(8) Uani 1 1 d . . .
H34A H 0.7799 0.6365 0.4702 0.256 Uiso 0.50 1 calc PR . .
H34B H 0.7811 0.5395 0.5076 0.256 Uiso 0.50 1 calc PR . .
H34C H 0.7063 0.5672 0.4473 0.256 Uiso 0.50 1 calc PR . .
H34D H 0.7316 0.5257 0.4799 0.256 Uiso 0.50 1 calc PR . .
H34E H 0.7304 0.6226 0.4425 0.256 Uiso 0.50 1 calc PR . .
H34F H 0.8052 0.5950 0.5028 0.256 Uiso 0.50 1 calc PR . .
C35 C 0.8025(9) 0.4449(9) 0.3727(10) 0.168(7) Uani 1 1 d . . .
H35A H 0.8380 0.4282 0.3288 0.252 Uiso 0.50 1 calc PR . .
H35B H 0.7421 0.4376 0.3580 0.252 Uiso 0.50 1 calc PR . .
H35C H 0.8163 0.4072 0.4177 0.252 Uiso 0.50 1 calc PR . .
H35D H 0.7596 0.4205 0.4075 0.252 Uiso 0.50 1 calc PR . .
H35E H 0.8555 0.4110 0.3783 0.252 Uiso 0.50 1 calc PR . .
H35F H 0.7813 0.4414 0.3186 0.252 Uiso 0.50 1 calc PR . .
C36 C 1.0905(4) 0.7196(4) 0.3525(4) 0.0679(16) Uani 1 1 d . . .
H36 H 1.0580 0.7345 0.3034 0.081 Uiso 1 1 calc R . .
C37 C 1.0857(7) 0.8013(5) 0.4073(5) 0.098(3) Uani 1 1 d . . .
H37A H 1.1147 0.8515 0.3833 0.146 Uiso 0.50 1 calc PR . .
H37B H 1.1136 0.7874 0.4576 0.146 Uiso 0.50 1 calc PR . .
H37C H 1.0258 0.8165 0.4157 0.146 Uiso 0.50 1 calc PR . .
H37D H 1.0547 0.7855 0.4544 0.146 Uiso 0.50 1 calc PR . .
H37E H 1.0557 0.8496 0.3801 0.146 Uiso 0.50 1 calc PR . .
H37F H 1.1436 0.8205 0.4220 0.146 Uiso 0.50 1 calc PR . .
C38 C 1.1822(5) 0.6982(7) 0.3299(6) 0.093(2) Uani 1 1 d . . .
H38A H 1.2079 0.7503 0.3058 0.140 Uiso 0.50 1 calc PR . .
H38B H 1.1819 0.6490 0.2927 0.140 Uiso 0.50 1 calc PR . .
H38C H 1.2155 0.6817 0.3767 0.140 Uiso 0.50 1 calc PR . .
H38D H 1.1957 0.6370 0.3444 0.140 Uiso 0.50 1 calc PR . .
H38E H 1.2216 0.7384 0.3574 0.140 Uiso 0.50 1 calc PR . .
H38F H 1.1880 0.7056 0.2734 0.140 Uiso 0.50 1 calc PR . .
N4 N 0.9282(3) 0.6061(3) 0.2175(3) 0.0501(10) Uani 1 1 d . . .
C39 C 0.9250(3) 0.5946(4) 0.1354(3) 0.0527(11) Uani 1 1 d . . .
C40 C 1.0005(3) 0.6041(4) 0.0935(4) 0.0623(14) Uani 1 1 d . . .
C41 C 1.0017(5) 0.5862(6) 0.0151(5) 0.086(2) Uani 1 1 d . . .
H41 H 1.0534 0.5918 -0.0124 0.104 Uiso 1 1 calc R . .
C42 C 0.9274(6) 0.5598(7) -0.0242(5) 0.094(3) Uani 1 1 d . . .
H42 H 0.9276 0.5495 -0.0789 0.113 Uiso 1 1 calc R . .
C43 C 0.8538(5) 0.5488(5) 0.0166(4) 0.0792(19) Uani 1 1 d . . .
H43 H 0.8040 0.5288 -0.0107 0.095 Uiso 1 1 calc R . .
C44 C 0.8489(4) 0.5657(4) 0.0963(3) 0.0580(13) Uani 1 1 d . . .
C45 C 0.7664(4) 0.5517(5) 0.1384(4) 0.0667(16) Uani 1 1 d . . .
H45 H 0.7739 0.5746 0.1928 0.080 Uiso 1 1 calc R . .
C46 C 0.6909(4) 0.6006(6) 0.0996(5) 0.0782(19) Uani 1 1 d . . .
H46A H 0.6391 0.5895 0.1290 0.117 Uiso 0.50 1 calc PR . .
H46B H 0.6827 0.5794 0.0459 0.117 Uiso 0.50 1 calc PR . .
H46C H 0.7028 0.6642 0.0990 0.117 Uiso 0.50 1 calc PR . .
H46D H 0.7107 0.6325 0.0536 0.117 Uiso 0.50 1 calc PR . .
H46E H 0.6671 0.6427 0.1367 0.117 Uiso 0.50 1 calc PR . .
H46F H 0.6469 0.5579 0.0836 0.117 Uiso 0.50 1 calc PR . .
C47 C 0.7455(5) 0.4534(5) 0.1429(5) 0.090(2) Uani 1 1 d . . .
H47A H 0.6918 0.4453 0.1704 0.134 Uiso 0.50 1 calc PR . .
H47B H 0.7916 0.4226 0.1713 0.134 Uiso 0.50 1 calc PR . .
H47C H 0.7397 0.4292 0.0901 0.134 Uiso 0.50 1 calc PR . .
H47D H 0.7903 0.4194 0.1175 0.134 Uiso 0.50 1 calc PR . .
H47E H 0.6905 0.4421 0.1165 0.134 Uiso 0.50 1 calc PR . .
H47F H 0.7423 0.4356 0.1978 0.134 Uiso 0.50 1 calc PR . .
C48 C 1.0826(4) 0.6353(5) 0.1366(5) 0.0729(17) Uani 1 1 d . . .
H48 H 1.0710 0.6371 0.1938 0.087 Uiso 1 1 calc R . .
C49 C 1.1039(5) 0.7304(6) 0.1099(7) 0.105(3) Uani 1 1 d . . .
H49A H 1.0555 0.7694 0.1202 0.158 Uiso 0.50 1 calc PR . .
H49B H 1.1151 0.7303 0.0538 0.158 Uiso 0.50 1 calc PR . .
H49C H 1.1546 0.7516 0.1387 0.158 Uiso 0.50 1 calc PR . .
H49D H 1.1613 0.7315 0.0883 0.158 Uiso 0.50 1 calc PR . .
H49E H 1.1016 0.7706 0.1546 0.158 Uiso 0.50 1 calc PR . .
H49F H 1.0622 0.7492 0.0698 0.158 Uiso 0.50 1 calc PR . .
C50 C 1.1572(4) 0.5720(6) 0.1239(6) 0.089(2) Uani 1 1 d . . .
H50A H 1.2078 0.5935 0.1527 0.134 Uiso 0.50 1 calc PR . .
H50B H 1.1694 0.5690 0.0682 0.134 Uiso 0.50 1 calc PR . .
H50C H 1.1421 0.5130 0.1428 0.134 Uiso 0.50 1 calc PR . .
H50D H 1.1384 0.5235 0.0897 0.134 Uiso 0.50 1 calc PR . .
H50E H 1.1768 0.5480 0.1743 0.134 Uiso 0.50 1 calc PR . .
H50F H 1.2041 0.6040 0.0997 0.134 Uiso 0.50 1 calc PR . .
K1 K 0.83730(7) 0.75867(9) 0.78863(6) 0.0533(2) Uani 1 1 d . . .
N101 N 0.9872(4) 0.6973(5) 0.6894(5) 0.0696(17) Uani 0.750(3) 1 d PD A 1
N102 N 0.6859(4) 0.8065(5) 0.8797(3) 0.0601(16) Uani 0.750(3) 1 d PD A 1
O101 O 1.0054(3) 0.7709(4) 0.8510(3) 0.0615(12) Uani 0.750(3) 1 d PD A 1
O102 O 0.8623(3) 0.8439(4) 0.9281(3) 0.0527(11) Uani 0.750(3) 1 d PD A 1
O103 O 0.8632(3) 0.8317(5) 0.6348(3) 0.0666(14) Uani 0.750(3) 1 d PD A 1
O104 O 0.7092(4) 0.8598(6) 0.7154(4) 0.0684(18) Uani 0.750(3) 1 d PD A 1
O105 O 0.8475(4) 0.5788(5) 0.7265(4) 0.0792(16) Uani 0.750(3) 1 d PD A 1
O106 O 0.7187(4) 0.6222(5) 0.8347(4) 0.0747(15) Uani 0.750(3) 1 d PD A 1
C101 C 1.0629(6) 0.6973(7) 0.7411(7) 0.076(3) Uani 0.750(3) 1 d PD A 1
H10G H 1.1145 0.6968 0.7087 0.092 Uiso 0.750(3) 1 calc PR A 1
H10H H 1.0632 0.6421 0.7722 0.092 Uiso 0.750(3) 1 calc PR A 1
C102 C 1.0687(4) 0.7744(7) 0.7960(5) 0.070(2) Uani 0.750(3) 1 d PD A 1
H10I H 1.1253 0.7744 0.8228 0.084 Uiso 0.750(3) 1 calc PR A 1
H10J H 1.0632 0.8301 0.7659 0.084 Uiso 0.750(3) 1 calc PR A 1
C103 C 1.0119(7) 0.8387(9) 0.9061(7) 0.062(3) Uani 0.750(3) 1 d PD A 1
H10K H 1.0075 0.8967 0.8795 0.074 Uiso 0.750(3) 1 calc PR A 1
H10L H 1.0683 0.8356 0.9332 0.074 Uiso 0.750(3) 1 calc PR A 1
C104 C 0.9400(7) 0.8304(6) 0.9668(6) 0.067(3) Uani 0.750(3) 1 d PD A 1
H10M H 0.9413 0.7710 0.9910 0.081 Uiso 0.750(3) 1 calc PR A 1
H10N H 0.9481 0.8751 1.0085 0.081 Uiso 0.750(3) 1 calc PR A 1
C105 C 0.7991(5) 0.8451(8) 0.9840(3) 0.060(3) Uani 0.750(3) 1 d PD A 1
H10O H 0.8130 0.8897 1.0246 0.072 Uiso 0.750(3) 1 calc PR A 1
H10P H 0.7951 0.7865 1.0095 0.072 Uiso 0.750(3) 1 calc PR A 1
C106 C 0.7123(5) 0.8688(8) 0.9418(5) 0.066(2) Uani 0.750(3) 1 d PD A 1
H10Q H 0.6670 0.8710 0.9813 0.080 Uiso 0.750(3) 1 calc PR A 1
H10R H 0.7171 0.9286 0.9189 0.080 Uiso 0.750(3) 1 calc PR A 1
C107 C 0.9979(6) 0.7616(9) 0.6253(6) 0.086(3) Uani 0.750(3) 1 d PD A 1
H10S H 1.0378 0.7366 0.5870 0.103 Uiso 0.750(3) 1 calc PR A 1
H10T H 1.0240 0.8162 0.6468 0.103 Uiso 0.750(3) 1 calc PR A 1
C108 C 0.9148(5) 0.7850(6) 0.5835(4) 0.0629(18) Uani 0.750(3) 1 d PD A 1
H10U H 0.9264 0.8217 0.5371 0.076 Uiso 0.750(3) 1 calc PR A 1
H10V H 0.8853 0.7305 0.5658 0.076 Uiso 0.750(3) 1 calc PR A 1
C109 C 0.7849(6) 0.8584(9) 0.5983(5) 0.084(3) Uani 0.750(3) 1 d PD A 1
H10W H 0.7516 0.8055 0.5825 0.100 Uiso 0.750(3) 1 calc PR A 1
H10X H 0.7969 0.8931 0.5508 0.100 Uiso 0.750(3) 1 calc PR A 1
C110 C 0.7363(6) 0.9110(9) 0.6512(6) 0.082(3) Uani 0.750(3) 1 d PD A 1
H11A H 0.7716 0.9610 0.6704 0.099 Uiso 0.750(3) 1 calc PR A 1
H11B H 0.6857 0.9357 0.6231 0.099 Uiso 0.750(3) 1 calc PR A 1
C111 C 0.6622(6) 0.9099(8) 0.7695(5) 0.083(3) Uani 0.750(3) 1 d PD A 1
H11C H 0.6171 0.9441 0.7417 0.100 Uiso 0.750(3) 1 calc PR A 1
H11D H 0.7006 0.9520 0.7972 0.100 Uiso 0.750(3) 1 calc PR A 1
C112 C 0.6223(5) 0.8478(9) 0.8274(5) 0.085(3) Uani 0.750(3) 1 d PD A 1
H11E H 0.5810 0.8811 0.8589 0.102 Uiso 0.750(3) 1 calc PR A 1
H11F H 0.5906 0.8011 0.7986 0.102 Uiso 0.750(3) 1 calc PR A 1
C113 C 0.9746(6) 0.6084(7) 0.6610(8) 0.093(3) Uani 0.750(3) 1 d PD A 1
H11G H 0.9419 0.6111 0.6110 0.111 Uiso 0.750(3) 1 calc PR A 1
H11H H 1.0311 0.5824 0.6501 0.111 Uiso 0.750(3) 1 calc PR A 1
C114 C 0.9325(9) 0.5529(8) 0.7111(10) 0.109(5) Uani 0.750(3) 1 d PD A 1
H11I H 0.963(4) 0.5503(9) 0.758(5) 0.131 Uiso 0.750(3) 1 calc PR A 1
H11J H 0.9316(9) 0.497(7) 0.690(3) 0.131 Uiso 0.750(3) 1 calc PR A 1
C115 C 0.7935(9) 0.5154(7) 0.7658(8) 0.088(3) Uani 0.750(3) 1 d PD A 1
H11K H 0.8198 0.4982 0.8166 0.105 Uiso 0.750(3) 1 calc PR A 1
H11L H 0.7860 0.4616 0.7335 0.105 Uiso 0.750(3) 1 calc PR A 1
C116 C 0.7106(7) 0.5579(8) 0.7779(6) 0.081(3) Uani 0.750(3) 1 d PD A 1
H11M H 0.6897 0.5848 0.7285 0.098 Uiso 0.750(3) 1 calc PR A 1
H11N H 0.6685 0.5130 0.7942 0.098 Uiso 0.750(3) 1 calc PR A 1
C117 C 0.6379(6) 0.6518(8) 0.8600(6) 0.085(3) Uani 0.750(3) 1 d PD A 1
H11O H 0.6080 0.6029 0.8865 0.103 Uiso 0.750(3) 1 calc PR A 1
H11P H 0.6025 0.6707 0.8145 0.103 Uiso 0.750(3) 1 calc PR A 1
C118 C 0.6503(8) 0.7286(10) 0.9160(7) 0.079(3) Uani 0.750(3) 1 d PD A 1
H11Q H 0.5945 0.7441 0.9383 0.095 Uiso 0.750(3) 1 calc PR A 1
H11R H 0.6887 0.7098 0.9595 0.095 Uiso 0.750(3) 1 calc PR A 1
N1A N 1.0201(10) 0.7955(11) 0.7734(10) 0.0696(17) Uani 0.250(3) 1 d PD A 2
N2A N 0.6401(8) 0.7362(12) 0.8175(9) 0.075(7) Uani 0.250(3) 1 d PD A 2
O1A O 0.9386(9) 0.8108(16) 0.9317(11) 0.141(16) Uani 0.250(3) 1 d PD A 2
O2A O 0.7593(8) 0.7897(11) 0.9448(8) 0.063(4) Uani 0.250(3) 1 d PD A 2
O3A O 0.8873(8) 0.8884(11) 0.6829(7) 0.0666(14) Uani 0.250(3) 1 d PD A 2
O4A O 0.7120(10) 0.8531(18) 0.6982(13) 0.0684(18) Uani 0.250(3) 1 d PD A 2
O5A O 0.9348(10) 0.6295(10) 0.7437(11) 0.0792(16) Uani 0.250(3) 1 d PD A 2
O6A O 0.7569(10) 0.5985(11) 0.7627(10) 0.0747(15) Uani 0.250(3) 1 d PD A 2
C1A C 1.0564(18) 0.838(2) 0.8443(14) 0.102(12) Uani 0.250(3) 1 d PD A 2
H1A1 H 1.1186 0.8264 0.8451 0.123 Uiso 0.250(3) 1 calc PR A 2
H1A2 H 1.0488 0.9025 0.8381 0.123 Uiso 0.250(3) 1 calc PR A 2
C2A C 1.0244(15) 0.814(4) 0.9216(17) 0.093(19) Uani 0.250(3) 1 d PD A 2
H2A1 H 1.0478 0.7549 0.9352 0.112 Uiso 0.250(3) 1 calc PR A 2
H2A2 H 1.0486 0.8563 0.9599 0.112 Uiso 0.250(3) 1 calc PR A 2
C3A C 0.8976(13) 0.814(3) 0.9997(15) 0.093(11) Uani 0.250(3) 1 d PD A 2
H3A1 H 0.9299 0.8528 1.0362 0.111 Uiso 0.250(3) 1 calc PR A 2
H3A2 H 0.8971 0.7539 1.0227 0.111 Uiso 0.250(3) 1 calc PR A 2
C4A C 0.8044(18) 0.848(2) 0.993(3) 0.17(3) Uani 0.250(3) 1 d PDU A 2
H4A1 H 0.7786 0.8503 1.0449 0.201 Uiso 0.250(3) 1 calc PR A 2
H4A2 H 0.8032 0.9080 0.9700 0.201 Uiso 0.250(3) 1 calc PR A 2
C5A C 0.6765(12) 0.818(2) 0.9419(16) 0.077(8) Uani 0.250(3) 1 d PD A 2
H5A1 H 0.6716 0.8734 0.9115 0.092 Uiso 0.250(3) 1 calc PR A 2
H5A2 H 0.6558 0.8291 0.9952 0.092 Uiso 0.250(3) 1 calc PR A 2
C6A C 0.6232(16) 0.743(3) 0.9017(13) 0.086(16) Uani 0.250(3) 1 d PD A 2
H6A1 H 0.6370 0.6860 0.9272 0.103 Uiso 0.250(3) 1 calc PR A 2
H6A2 H 0.5616 0.7549 0.9088 0.103 Uiso 0.250(3) 1 calc PR A 2
C7A C 1.0235(15) 0.8676(17) 0.7140(15) 0.086(3) Uani 0.250(3) 1 d PD A 2
H7A1 H 1.0112 0.8430 0.6614 0.103 Uiso 0.250(3) 1 calc PR A 2
H7A2 H 1.0815 0.8936 0.7140 0.103 Uiso 0.250(3) 1 calc PR A 2
C8A C 0.9549(11) 0.9431(11) 0.7333(10) 0.0629(18) Uani 0.250(3) 1 d PD A 2
H8A1 H 0.9412 0.9475 0.7893 0.076 Uiso 0.250(3) 1 calc PR A 2
H8A2 H 0.9685 1.0018 0.7112 0.076 Uiso 0.250(3) 1 calc PR A 2
C9A C 0.8261(13) 0.927(2) 0.6349(13) 0.084(3) Uani 0.250(3) 1 d PD A 2
H9A1 H 0.8507 0.9372 0.5829 0.100 Uiso 0.250(3) 1 calc PR A 2
H9A2 H 0.8108 0.9854 0.6568 0.100 Uiso 0.250(3) 1 calc PR A 2
C10A C 0.7485(17) 0.874(3) 0.6254(15) 0.082(3) Uani 0.250(3) 1 d PD A 2
H1A3 H 0.7063 0.9071 0.5930 0.099 Uiso 0.250(3) 1 calc PR A 2
H1A4 H 0.7622 0.8186 0.5976 0.099 Uiso 0.250(3) 1 calc PR A 2
C11A C 0.6286(12) 0.817(2) 0.6916(12) 0.083(3) Uani 0.250(3) 1 d PD A 2
H11S H 0.6304 0.7581 0.6660 0.100 Uiso 0.250(3) 1 calc PR A 2
H11T H 0.5908 0.8560 0.6601 0.100 Uiso 0.250(3) 1 calc PR A 2
C12A C 0.5957(13) 0.8081(19) 0.7746(12) 0.085(3) Uani 0.250(3) 1 d PD A 2
H12G H 0.6046 0.8646 0.8027 0.102 Uiso 0.250(3) 1 calc PR A 2
H12H H 0.5336 0.7957 0.7725 0.102 Uiso 0.250(3) 1 calc PR A 2
C13A C 1.0658(19) 0.7150(18) 0.764(3) 0.093(3) Uani 0.250(3) 1 d PD A 2
H13G H 1.1159 0.7259 0.7313 0.111 Uiso 0.250(3) 1 calc PR A 2
H13H H 1.0870 0.6945 0.8160 0.111 Uiso 0.250(3) 1 calc PR A 2
C14A C 1.0174(14) 0.6516(15) 0.731(2) 0.109(5) Uani 0.250(3) 1 d PD A 2
H14A H 1.0498 0.5963 0.7406 0.131 Uiso 0.250(3) 1 calc PR A 2
H14B H 1.0200 0.6629 0.6746 0.131 Uiso 0.250(3) 1 calc PR A 2
C15A C 0.9005(18) 0.5403(16) 0.730(2) 0.088(3) Uani 0.250(3) 1 d PD A 2
H15A H 0.9081 0.5249 0.6747 0.105 Uiso 0.250(3) 1 calc PR A 2
H15B H 0.9347 0.4980 0.7620 0.105 Uiso 0.250(3) 1 calc PR A 2
C16A C 0.8105(18) 0.528(2) 0.749(3) 0.081(3) Uani 0.250(3) 1 d PD A 2
H16A H 0.7842 0.4944 0.7051 0.098 Uiso 0.250(3) 1 calc PR A 2
H16B H 0.8089 0.4899 0.7953 0.098 Uiso 0.250(3) 1 calc PR A 2
C17A C 0.6797(15) 0.5786(19) 0.804(2) 0.085(3) Uani 0.250(3) 1 d PD A 2
H17A H 0.6932 0.5732 0.8609 0.103 Uiso 0.250(3) 1 calc PR A 2
H17B H 0.6560 0.5215 0.7860 0.103 Uiso 0.250(3) 1 calc PR A 2
C18A C 0.6146(14) 0.6502(15) 0.7915(14) 0.079(3) Uani 0.250(3) 1 d PD A 2
H18A H 0.6005 0.6534 0.7350 0.095 Uiso 0.250(3) 1 calc PR A 2
H18B H 0.5619 0.6335 0.8186 0.095 Uiso 0.250(3) 1 calc PR A 2
O1S O 0.461(2) -0.012(2) 0.640(2) 0.52(3) Uani 1 1 d DU . .
C1S C 0.5216(16) 0.0411(17) 0.5999(9) 0.251(15) Uani 1 1 d D . .
H1S1 H 0.5623 0.0016 0.5735 0.301 Uiso 1 1 calc R . .
H1S2 H 0.4913 0.0762 0.5592 0.301 Uiso 1 1 calc R . .
C2S C 0.5674(18) 0.0985(14) 0.6492(15) 0.280(18) Uani 1 1 d D . .
H2S1 H 0.5734 0.1573 0.6245 0.336 Uiso 1 1 calc R . .
H2S2 H 0.6250 0.0747 0.6612 0.336 Uiso 1 1 calc R . .
C3S C 0.518(3) 0.1048(16) 0.7194(13) 0.42(4) Uani 1 1 d D . .
H3S1 H 0.5506 0.0830 0.7656 0.504 Uiso 1 1 calc R . .
H3S2 H 0.4991 0.1663 0.7290 0.504 Uiso 1 1 calc R . .
C4S C 0.4478(15) 0.049(3) 0.7004(12) 0.38(4) Uani 1 1 d D . .
H4S1 H 0.4329 0.0150 0.7477 0.457 Uiso 1 1 calc R . .
H4S2 H 0.3981 0.0861 0.6861 0.457 Uiso 1 1 calc R . .

loop_
_atom_site_aniso_label
_atom_site_aniso_U_11
_atom_site_aniso_U_22
_atom_site_aniso_U_33
_atom_site_aniso_U_23
_atom_site_aniso_U_13
_atom_site_aniso_U_12
P1 0.0489(5) 0.0615(8) 0.0393(5) 0.0130(5) -0.0049(4) -0.0068(5)
P2 0.0839(10) 0.1262(16) 0.0306(5) 0.0064(8) -0.0075(6) 0.0166(10)
P3 0.0459(5) 0.0496(6) 0.0299(4) 0.0005(4) -0.0017(4) -0.0028(5)
P4 0.0457(5) 0.0504(6) 0.0362(5) 0.0067(5) -0.0087(4) -0.0039(5)
P5 0.0832(10) 0.0975(14) 0.0682(9) -0.0301(9) -0.0329(8) -0.0016(9)
P6 0.0583(7) 0.0523(8) 0.0796(9) -0.0074(7) -0.0086(6) -0.0103(6)
P7 0.0491(6) 0.0593(8) 0.0742(9) 0.0028(7) -0.0115(6) -0.0115(6)
C1 0.047(2) 0.052(3) 0.0310(18) -0.0031(17) 0.0007(15) -0.0073(19)
N1 0.055(2) 0.077(3) 0.0314(17) -0.0094(19) 0.0019(15) -0.007(2)
C2 0.068(3) 0.076(4) 0.035(2) -0.011(2) 0.005(2) -0.005(3)
C3 0.109(5) 0.083(5) 0.056(3) -0.025(3) 0.022(3) -0.021(4)
C4 0.149(8) 0.088(6) 0.068(4) -0.035(4) 0.041(5) -0.013(5)
C5 0.097(5) 0.117(7) 0.072(4) -0.031(5) 0.026(4) 0.023(5)
C6 0.071(3) 0.098(5) 0.050(3) 0.002(3) 0.015(2) 0.014(3)
C7 0.061(3) 0.082(4) 0.032(2) 0.002(2) 0.0061(18) 0.001(3)
C8 0.065(3) 0.078(4) 0.054(3) 0.012(3) 0.001(2) -0.003(3)
C9 0.103(5) 0.114(7) 0.074(4) 0.033(5) -0.006(4) 0.006(5)
C10 0.071(4) 0.096(6) 0.108(6) 0.019(5) 0.001(4) -0.016(4)
C11 0.144(8) 0.094(6) 0.088(5) -0.044(5) 0.048(5) -0.046(6)
C12 0.118(7) 0.186(13) 0.099(6) -0.071(8) 0.014(5) -0.058(8)
C13 0.229(15) 0.090(7) 0.183(13) -0.060(9) 0.105(12) -0.059(9)
N2 0.054(2) 0.056(3) 0.0379(18) -0.0061(17) 0.0049(15) 0.0042(18)
C14 0.053(2) 0.054(3) 0.040(2) 0.004(2) 0.0019(18) 0.019(2)
C15 0.067(3) 0.071(4) 0.051(3) 0.021(3) 0.013(2) 0.027(3)
C16 0.087(4) 0.117(7) 0.056(3) 0.035(4) 0.004(3) 0.038(4)
C17 0.103(5) 0.143(8) 0.042(3) 0.029(4) 0.000(3) 0.050(5)
C18 0.071(3) 0.111(6) 0.048(3) -0.005(3) -0.017(3) 0.037(4)
C19 0.050(2) 0.065(3) 0.044(2) -0.003(2) -0.0048(18) 0.020(2)
C20 0.052(3) 0.077(4) 0.052(3) -0.019(3) -0.010(2) 0.007(3)
C21 0.064(3) 0.067(4) 0.083(4) -0.003(3) -0.016(3) 0.003(3)
C22 0.058(3) 0.108(6) 0.075(4) -0.025(4) -0.016(3) 0.004(3)
C23 0.078(4) 0.072(4) 0.075(4) 0.021(3) 0.015(3) 0.004(3)
C24 0.080(5) 0.157(10) 0.115(7) 0.013(7) 0.034(5) -0.018(6)
C25 0.118(7) 0.069(5) 0.131(8) 0.010(5) 0.030(6) -0.002(5)
C26 0.039(2) 0.055(3) 0.043(2) 0.010(2) -0.0133(17) -0.0085(19)
N3 0.065(2) 0.057(3) 0.0408(19) 0.0076(18) -0.0156(17) -0.004(2)
C27 0.075(3) 0.061(3) 0.048(2) 0.014(2) -0.026(2) -0.013(3)
C28 0.082(4) 0.060(3) 0.069(3) 0.013(3) -0.040(3) -0.005(3)
C29 0.106(5) 0.087(5) 0.105(6) 0.029(5) -0.074(5) -0.016(4)
C30 0.155(8) 0.080(5) 0.088(5) 0.032(4) -0.071(6) -0.010(5)
C31 0.137(7) 0.086(5) 0.066(4) 0.032(4) -0.036(4) -0.020(5)
C32 0.100(5) 0.079(5) 0.054(3) 0.021(3) -0.017(3) -0.019(4)
C33 0.105(5) 0.098(6) 0.063(4) 0.024(4) -0.003(3) -0.040(5)
C34 0.148(10) 0.27(2) 0.093(7) -0.038(10) 0.044(7) -0.108(13)
C35 0.148(10) 0.103(8) 0.249(18) -0.007(10) -0.094(11) -0.036(8)
C36 0.067(3) 0.064(4) 0.072(3) 0.007(3) -0.025(3) -0.014(3)
C37 0.152(8) 0.064(4) 0.076(4) -0.001(3) -0.028(5) -0.029(5)
C38 0.064(4) 0.100(6) 0.115(6) 0.007(5) -0.026(4) -0.012(4)
N4 0.051(2) 0.042(2) 0.055(2) 0.0051(18) -0.0203(17) -0.0051(17)
C39 0.052(2) 0.052(3) 0.053(3) 0.001(2) -0.014(2) 0.001(2)
C40 0.051(3) 0.057(3) 0.079(4) -0.013(3) -0.007(2) 0.003(2)
C41 0.086(4) 0.097(6) 0.076(4) -0.021(4) 0.012(4) 0.000(4)
C42 0.101(5) 0.115(7) 0.066(4) -0.028(4) 0.001(4) -0.015(5)
C43 0.089(4) 0.086(5) 0.062(3) -0.014(3) -0.024(3) -0.019(4)
C44 0.060(3) 0.052(3) 0.061(3) 0.005(2) -0.024(2) -0.007(2)
C45 0.057(3) 0.073(4) 0.069(3) 0.004(3) -0.025(3) -0.014(3)
C46 0.059(3) 0.084(5) 0.090(4) -0.002(4) -0.028(3) 0.000(3)
C47 0.092(5) 0.066(4) 0.110(6) 0.021(4) -0.028(4) -0.021(4)
C48 0.046(3) 0.074(4) 0.098(5) -0.015(4) -0.006(3) 0.000(3)
C49 0.067(4) 0.081(5) 0.166(9) -0.013(6) -0.027(5) -0.005(4)
C50 0.060(3) 0.094(6) 0.115(6) -0.002(5) 0.003(4) 0.013(4)
K1 0.0539(5) 0.0553(6) 0.0509(5) -0.0009(5) 0.0019(4) 0.0030(5)
N101 0.059(3) 0.066(4) 0.084(4) -0.013(3) 0.015(3) 0.009(3)
N102 0.056(3) 0.083(5) 0.042(3) 0.000(3) 0.004(2) -0.001(3)
O101 0.051(2) 0.054(3) 0.080(3) -0.008(3) -0.001(2) -0.001(2)
O102 0.055(2) 0.061(3) 0.042(2) 0.003(2) -0.0007(18) 0.000(2)
O103 0.061(3) 0.094(4) 0.045(2) 0.005(2) 0.0104(19) 0.006(3)
O104 0.057(2) 0.090(4) 0.058(4) 0.009(3) 0.006(2) 0.009(2)
O105 0.081(4) 0.061(3) 0.095(4) -0.007(3) -0.005(3) 0.003(3)
O106 0.074(3) 0.081(4) 0.068(3) 0.000(3) -0.007(2) -0.026(3)
C101 0.055(4) 0.068(6) 0.105(8) -0.025(5) 0.005(4) 0.020(4)
C102 0.042(3) 0.080(6) 0.088(5) -0.016(5) 0.011(3) 0.002(4)
C103 0.050(4) 0.073(7) 0.061(5) -0.004(5) -0.012(4) -0.010(4)
C104 0.086(7) 0.041(4) 0.072(5) -0.008(4) -0.031(5) 0.007(4)
C105 0.074(6) 0.085(8) 0.022(2) 0.002(3) 0.007(3) 0.001(5)
C106 0.055(4) 0.094(7) 0.050(4) -0.012(4) 0.010(3) 0.006(4)
C107 0.075(5) 0.100(7) 0.084(5) 0.001(6) 0.024(4) 0.001(5)
C108 0.077(4) 0.069(5) 0.044(3) -0.007(3) 0.018(3) -0.008(4)
C109 0.071(5) 0.135(9) 0.044(4) 0.015(4) -0.005(3) 0.008(5)
C110 0.076(5) 0.110(10) 0.062(6) 0.021(5) -0.002(4) 0.022(5)
C111 0.073(5) 0.110(8) 0.067(4) 0.010(5) -0.006(4) 0.039(5)
C112 0.049(4) 0.142(10) 0.063(4) 0.003(5) 0.000(3) 0.026(5)
C113 0.069(5) 0.076(6) 0.134(9) -0.042(6) 0.015(5) 0.018(5)
C114 0.108(9) 0.059(6) 0.162(13) -0.008(7) 0.045(9) 0.015(6)
C115 0.124(10) 0.047(5) 0.093(8) 0.012(4) -0.003(6) -0.013(5)
C116 0.073(6) 0.090(7) 0.082(6) -0.005(5) -0.005(4) -0.019(5)
C117 0.065(5) 0.103(8) 0.088(6) 0.001(6) 0.010(4) -0.029(5)
C118 0.068(7) 0.109(8) 0.062(5) 0.003(5) 0.014(5) -0.028(6)
N1A 0.059(3) 0.066(4) 0.084(4) -0.013(3) 0.015(3) 0.009(3)
N2A 0.048(9) 0.12(2) 0.061(11) 0.027(12) -0.011(8) -0.028(10)
O1A 0.030(8) 0.11(2) 0.28(4) -0.12(3) 0.023(15) -0.015(9)
O2A 0.063(8) 0.062(10) 0.063(9) 0.010(8) -0.009(7) 0.009(7)
O3A 0.061(3) 0.094(4) 0.045(2) 0.005(2) 0.0104(19) 0.006(3)
O4A 0.057(2) 0.090(4) 0.058(4) 0.009(3) 0.006(2) 0.009(2)
O5A 0.081(4) 0.061(3) 0.095(4) -0.007(3) -0.005(3) 0.003(3)
O6A 0.074(3) 0.081(4) 0.068(3) 0.000(3) -0.007(2) -0.026(3)
C1A 0.080(18) 0.08(2) 0.15(3) 0.01(2) -0.01(2) -0.022(16)
C2A 0.07(2) 0.14(4) 0.07(2) 0.05(2) -0.017(15) 0.00(2)
C3A 0.059(15) 0.12(3) 0.10(2) 0.02(2) 0.028(15) -0.023(17)
C4A 0.15(5) 0.03(2) 0.32(8) 0.02(3) 0.01(5) 0.03(3)
C5A 0.045(12) 0.11(3) 0.072(17) -0.013(16) 0.002(11) 0.003(14)
C6A 0.029(12) 0.17(4) 0.055(16) 0.001(19) 0.011(10) -0.029(17)
C7A 0.075(5) 0.100(7) 0.084(5) 0.001(6) 0.024(4) 0.001(5)
C8A 0.077(4) 0.069(5) 0.044(3) -0.007(3) 0.018(3) -0.008(4)
C9A 0.071(5) 0.135(9) 0.044(4) 0.015(4) -0.005(3) 0.008(5)
C10A 0.076(5) 0.110(10) 0.062(6) 0.021(5) -0.002(4) 0.022(5)
C11A 0.073(5) 0.110(8) 0.067(4) 0.010(5) -0.006(4) 0.039(5)
C12A 0.049(4) 0.142(10) 0.063(4) 0.003(5) 0.000(3) 0.026(5)
C13A 0.069(5) 0.076(6) 0.134(9) -0.042(6) 0.015(5) 0.018(5)
C14A 0.108(9) 0.059(6) 0.162(13) -0.008(7) 0.045(9) 0.015(6)
C15A 0.124(10) 0.047(5) 0.093(8) 0.012(4) -0.003(6) -0.013(5)
C16A 0.073(6) 0.090(7) 0.082(6) -0.005(5) -0.005(4) -0.019(5)
C17A 0.065(5) 0.103(8) 0.088(6) 0.001(6) 0.010(4) -0.029(5)
C18A 0.068(7) 0.109(8) 0.062(5) 0.003(5) 0.014(5) -0.028(6)
O1S 0.34(3) 0.65(7) 0.56(6) -0.04(5) -0.05(3) -0.26(4)
C1S 0.28(2) 0.37(4) 0.101(9) -0.055(15) -0.109(14) 0.13(3)
C2S 0.46(5) 0.147(17) 0.23(2) 0.070(18) -0.10(3) -0.13(2)
C3S 0.97(11) 0.17(2) 0.120(14) -0.057(15) -0.10(3) 0.19(4)
C4S 0.20(2) 0.83(10) 0.119(14) -0.13(3) 0.007(13) 0.18(4)

loop_
_atom_type_symbol
_atom_type_description
_atom_type_scat_dispersion_real
_atom_type_scat_dispersion_imag
_atom_type_scat_source
C C 0.0181 0.0091 'International Tables Vol C Tables 4.2.6.8 and 6.1.1.4'
H H 0.0000 0.0000 'International Tables Vol C Tables 4.2.6.8 and 6.1.1.4'
N N 0.0311 0.0180 'International Tables Vol C Tables 4.2.6.8 and 6.1.1.4'
O O 0.0492 0.0322 'International Tables Vol C Tables 4.2.6.8 and 6.1.1.4'
P P 0.2955 0.4335 'International Tables Vol C Tables 4.2.6.8 and 6.1.1.4'
K K 0.3868 1.0657 'International Tables Vol C Tables 4.2.6.8 and 6.1.1.4'

loop_
_geom_angle_atom_site_label_1
_geom_angle_atom_site_label_2
_geom_angle_atom_site_label_3
_geom_angle
P2 P1 P3 106.88(9)
P2 P1 P4 106.51(7)
P3 P1 P4 83.58(6)
P5 P2 P1 99.05(8)
C1 P3 P6 98.57(15)
C1 P3 P1 105.14(15)
P6 P3 P1 101.11(7)
C26 P4 P7 99.38(15)
C26 P4 P1 103.94(16)
P7 P4 P1 101.20(8)
P2 P5 P6 109.47(8)
P2 P5 P7 108.80(10)
P6 P5 P7 60.12(8)
P3 P6 P5 104.56(9)
P3 P6 P7 99.73(8)
P5 P6 P7 60.05(8)
P4 P7 P5 104.94(9)
P4 P7 P6 99.40(7)
P5 P7 P6 59.83(8)
N2 C1 N1 119.3(4)
N2 C1 P3 121.7(3)
N1 C1 P3 119.0(4)
C1 N1 C2 121.9(4)
C1 N1 H1 119.0
C2 N1 H1 119.0
C7 C2 C3 122.0(6)
C7 C2 N1 120.3(6)
C3 C2 N1 117.7(6)
C2 C3 C4 117.0(7)
C2 C3 C11 121.2(7)
C4 C3 C11 121.8(8)
C5 C4 C3 120.0(8)
C5 C4 H4 120.0
C3 C4 H4 120.0
C6 C5 C4 122.0(7)
C6 C5 H5 119.0
C4 C5 H5 119.0
C5 C6 C7 120.2(7)
C5 C6 H6 119.9
C7 C6 H6 119.9
C2 C7 C6 118.5(7)
C2 C7 C8 120.4(5)
C6 C7 C8 121.0(6)
C10 C8 C7 115.3(6)
C10 C8 C9 109.9(6)
C7 C8 C9 109.5(6)
C10 C8 H8 107.3
C7 C8 H8 107.3
C9 C8 H8 107.3
C8 C9 H9A 109.5
C8 C9 H9B 109.5
H9A C9 H9B 109.5
C8 C9 H9C 109.5
H9A C9 H9C 109.5
H9B C9 H9C 109.5
C8 C9 H9D 109.5
H9A C9 H9D 141.1
H9B C9 H9D 56.3
H9C C9 H9D 56.3
C8 C9 H9E 109.5
H9A C9 H9E 56.3
H9B C9 H9E 141.1
H9C C9 H9E 56.3
H9D C9 H9E 109.5
C8 C9 H9F 109.5
H9A C9 H9F 56.3
H9B C9 H9F 56.3
H9C C9 H9F 141.1
H9D C9 H9F 109.5
H9E C9 H9F 109.5
C8 C10 H10A 109.5
C8 C10 H10B 109.5
H10A C10 H10B 109.5
C8 C10 H10C 109.5
H10A C10 H10C 109.5
H10B C10 H10C 109.5
C8 C10 H10D 109.5
H10A C10 H10D 141.1
H10B C10 H10D 56.3
H10C C10 H10D 56.3
C8 C10 H10E 109.5
H10A C10 H10E 56.3
H10B C10 H10E 141.1
H10C C10 H10E 56.3
H10D C10 H10E 109.5
C8 C10 H10F 109.5
H10A C10 H10F 56.3
H10B C10 H10F 56.3
H10C C10 H10F 141.1
H10D C10 H10F 109.5
H10E C10 H10F 109.5
C3 C11 C12 109.9(8)
C3 C11 C13 112.6(10)
C12 C11 C13 114.4(10)
C3 C11 H11 106.5
C12 C11 H11 106.5
C13 C11 H11 106.5
C11 C12 H12A 109.5
C11 C12 H12B 109.5
H12A C12 H12B 109.5
C11 C12 H12C 109.5
H12A C12 H12C 109.5
H12B C12 H12C 109.5
C11 C12 H12D 109.5
H12A C12 H12D 141.1
H12B C12 H12D 56.3
H12C C12 H12D 56.3
C11 C12 H12E 109.5
H12A C12 H12E 56.3
H12B C12 H12E 141.1
H12C C12 H12E 56.3
H12D C12 H12E 109.5
C11 C12 H12F 109.5
H12A C12 H12F 56.3
H12B C12 H12F 56.3
H12C C12 H12F 141.1
H12D C12 H12F 109.5
H12E C12 H12F 109.5
C11 C13 H13A 109.5
C11 C13 H13B 109.5
H13A C13 H13B 109.5
C11 C13 H13C 109.5
H13A C13 H13C 109.5
H13B C13 H13C 109.5
C11 C13 H13D 109.5
H13A C13 H13D 141.1
H13B C13 H13D 56.3
H13C C13 H13D 56.3
C11 C13 H13E 109.5
H13A C13 H13E 56.3
H13B C13 H13E 141.1
H13C C13 H13E 56.3
H13D C13 H13E 109.5
C11 C13 H13F 109.5
H13A C13 H13F 56.3
H13B C13 H13F 56.3
H13C C13 H13F 141.1
H13D C13 H13F 109.5
H13E C13 H13F 109.5
C1 N2 C14 124.0(4)
C15 C14 N2 120.1(5)
C15 C14 C19 121.0(5)
N2 C14 C19 118.2(5)
C16 C15 C14 118.5(7)
C16 C15 C23 120.6(7)
C14 C15 C23 120.7(5)
C15 C16 C17 121.0(8)
C15 C16 H16 119.5
C17 C16 H16 119.5
C18 C17 C16 120.3(6)
C18 C17 H17 119.8
C16 C17 H17 119.8
C17 C18 C19 122.1(7)
C17 C18 H18 118.9
C19 C18 H18 118.9
C18 C19 C14 117.0(6)
C18 C19 C20 123.2(6)
C14 C19 C20 119.7(4)
C19 C20 C21 111.6(5)
C19 C20 C22 113.2(5)
C21 C20 C22 108.8(6)
C19 C20 H20 107.7
C21 C20 H20 107.7
C22 C20 H20 107.7
C20 C21 H21A 109.5
C20 C21 H21B 109.5
H21A C21 H21B 109.5
C20 C21 H21C 109.5
H21A C21 H21C 109.5
H21B C21 H21C 109.5
C20 C21 H21D 109.5
H21A C21 H21D 141.1
H21B C21 H21D 56.3
H21C C21 H21D 56.3
C20 C21 H21E 109.5
H21A C21 H21E 56.3
H21B C21 H21E 141.1
H21C C21 H21E 56.3
H21D C21 H21E 109.5
C20 C21 H21F 109.5
H21A C21 H21F 56.3
H21B C21 H21F 56.3
H21C C21 H21F 141.1
H21D C21 H21F 109.5
H21E C21 H21F 109.5
C20 C22 H22A 109.5
C20 C22 H22B 109.5
H22A C22 H22B 109.5
C20 C22 H22C 109.5
H22A C22 H22C 109.5
H22B C22 H22C 109.5
C20 C22 H22D 109.5
H22A C22 H22D 141.1
H22B C22 H22D 56.3
H22C C22 H22D 56.3
C20 C22 H22E 109.5
H22A C22 H22E 56.3
H22B C22 H22E 141.1
H22C C22 H22E 56.3
H22D C22 H22E 109.5
C20 C22 H22F 109.5
H22A C22 H22F 56.3
H22B C22 H22F 56.3
H22C C22 H22F 141.1
H22D C22 H22F 109.5
H22E C22 H22F 109.5
C25 C23 C15 110.3(7)
C25 C23 C24 109.9(8)
C15 C23 C24 113.4(7)
C25 C23 H23 107.7
C15 C23 H23 107.7
C24 C23 H23 107.7
C23 C24 H24A 109.5
C23 C24 H24B 109.5
H24A C24 H24B 109.5
C23 C24 H24C 109.5
H24A C24 H24C 109.5
H24B C24 H24C 109.5
C23 C24 H24D 109.5
H24A C24 H24D 141.1
H24B C24 H24D 56.3
H24C C24 H24D 56.3
C23 C24 H24E 109.5
H24A C24 H24E 56.3
H24B C24 H24E 141.1
H24C C24 H24E 56.3
H24D C24 H24E 109.5
C23 C24 H24F 109.5
H24A C24 H24F 56.3
H24B C24 H24F 56.3
H24C C24 H24F 141.1
H24D C24 H24F 109.5
H24E C24 H24F 109.5
C23 C25 H25A 109.5
C23 C25 H25B 109.5
H25A C25 H25B 109.5
C23 C25 H25C 109.5
H25A C25 H25C 109.5
H25B C25 H25C 109.5
C23 C25 H25D 109.5
H25A C25 H25D 141.1
H25B C25 H25D 56.3
H25C C25 H25D 56.3
C23 C25 H25E 109.5
H25A C25 H25E 56.3
H25B C25 H25E 141.1
H25C C25 H25E 56.3
H25D C25 H25E 109.5
C23 C25 H25F 109.5
H25A C25 H25F 56.3
H25B C25 H25F 56.3
H25C C25 H25F 141.1
H25D C25 H25F 109.5
H25E C25 H25F 109.5
N4 C26 N3 121.5(4)
N4 C26 P4 122.5(3)
N3 C26 P4 116.0(4)
C26 N3 C27 122.3(5)
C26 N3 H3 118.9
C27 N3 H3 118.9
C28 C27 C32 122.4(5)
C28 C27 N3 118.9(5)
C32 C27 N3 118.8(5)
C27 C28 C29 117.3(6)
C27 C28 C36 121.3(5)
C29 C28 C36 121.3(6)
C30 C29 C28 121.5(7)
C30 C29 H29 119.2
C28 C29 H29 119.2
C31 C30 C29 120.2(6)
C31 C30 H30 119.9
C29 C30 H30 119.9
C30 C31 C32 121.2(8)
C30 C31 H31 119.4
C32 C31 H31 119.4
C27 C32 C31 117.3(7)
C27 C32 C33 121.7(6)
C31 C32 C33 121.0(7)
C34 C33 C35 113.7(11)
C34 C33 C32 110.7(8)
C35 C33 C32 111.2(9)
C34 C33 H33 107.0
C35 C33 H33 107.0
C32 C33 H33 107.0
C33 C34 H34A 109.5
C33 C34 H34B 109.5
H34A C34 H34B 109.5
C33 C34 H34C 109.5
H34A C34 H34C 109.5
H34B C34 H34C 109.5
C33 C34 H34D 109.5
H34A C34 H34D 141.1
H34B C34 H34D 56.3
H34C C34 H34D 56.3
C33 C34 H34E 109.5
H34A C34 H34E 56.3
H34B C34 H34E 141.1
H34C C34 H34E 56.3
H34D C34 H34E 109.5
C33 C34 H34F 109.5
H34A C34 H34F 56.3
H34B C34 H34F 56.3
H34C C34 H34F 141.1
H34D C34 H34F 109.5
H34E C34 H34F 109.5
C33 C35 H35A 109.5
C33 C35 H35B 109.5
H35A C35 H35B 109.5
C33 C35 H35C 109.5
H35A C35 H35C 109.5
H35B C35 H35C 109.5
C33 C35 H35D 109.5
H35A C35 H35D 141.1
H35B C35 H35D 56.3
H35C C35 H35D 56.3
C33 C35 H35E 109.5
H35A C35 H35E 56.3
H35B C35 H35E 141.1
H35C C35 H35E 56.3
H35D C35 H35E 109.5
C33 C35 H35F 109.5
H35A C35 H35F 56.3
H35B C35 H35F 56.3
H35C C35 H35F 141.1
H35D C35 H35F 109.5
H35E C35 H35F 109.5
C28 C36 C38 113.7(6)
C28 C36 C37 108.5(6)
C38 C36 C37 112.2(6)
C28 C36 H36 107.4
C38 C36 H36 107.4
C37 C36 H36 107.4
C36 C37 H37A 109.5
C36 C37 H37B 109.5
H37A C37 H37B 109.5
C36 C37 H37C 109.5
H37A C37 H37C 109.5
H37B C37 H37C 109.5
C36 C37 H37D 109.5
H37A C37 H37D 141.1
H37B C37 H37D 56.3
H37C C37 H37D 56.3
C36 C37 H37E 109.5
H37A C37 H37E 56.3
H37B C37 H37E 141.1
H37C C37 H37E 56.3
H37D C37 H37E 109.5
C36 C37 H37F 109.5
H37A C37 H37F 56.3
H37B C37 H37F 56.3
H37C C37 H37F 141.1
H37D C37 H37F 109.5
H37E C37 H37F 109.5
C36 C38 H38A 109.5
C36 C38 H38B 109.5
H38A C38 H38B 109.5
C36 C38 H38C 109.5
H38A C38 H38C 109.5
H38B C38 H38C 109.5
C36 C38 H38D 109.5
H38A C38 H38D 141.1
H38B C38 H38D 56.3
H38C C38 H38D 56.3
C36 C38 H38E 109.5
H38A C38 H38E 56.3
H38B C38 H38E 141.1
H38C C38 H38E 56.3
H38D C38 H38E 109.5
C36 C38 H38F 109.5
H38A C38 H38F 56.3
H38B C38 H38F 56.3
H38C C38 H38F 141.1
H38D C38 H38F 109.5
H38E C38 H38F 109.5
C26 N4 C39 122.7(4)
C40 C39 N4 118.8(4)
C40 C39 C44 119.8(5)
N4 C39 C44 121.1(5)
C41 C40 C39 120.7(6)
C41 C40 C48 120.0(6)
C39 C40 C48 119.3(6)
C40 C41 C42 120.1(7)
C40 C41 H41 119.9
C42 C41 H41 119.9
C43 C42 C41 119.5(7)
C43 C42 H42 120.2
C41 C42 H42 120.2
C42 C43 C44 122.8(6)
C42 C43 H43 118.6
C44 C43 H43 118.6
C43 C44 C39 117.1(6)
C43 C44 C45 120.6(5)
C39 C44 C45 122.3(5)
C44 C45 C47 110.4(7)
C44 C45 C46 112.6(6)
C47 C45 C46 109.2(5)
C44 C45 H45 108.2
C47 C45 H45 108.2
C46 C45 H45 108.2
C45 C46 H46A 109.5
C45 C46 H46B 109.5
H46A C46 H46B 109.5
C45 C46 H46C 109.5
H46A C46 H46C 109.5
H46B C46 H46C 109.5
C45 C46 H46D 109.5
H46A C46 H46D 141.1
H46B C46 H46D 56.3
H46C C46 H46D 56.3
C45 C46 H46E 109.5
H46A C46 H46E 56.3
H46B C46 H46E 141.1
H46C C46 H46E 56.3
H46D C46 H46E 109.5
C45 C46 H46F 109.5
H46A C46 H46F 56.3
H46B C46 H46F 56.3
H46C C46 H46F 141.1
H46D C46 H46F 109.5
H46E C46 H46F 109.5
C45 C47 H47A 109.5
C45 C47 H47B 109.5
H47A C47 H47B 109.5
C45 C47 H47C 109.5
H47A C47 H47C 109.5
H47B C47 H47C 109.5
C45 C47 H47D 109.5
H47A C47 H47D 141.1
H47B C47 H47D 56.3
H47C C47 H47D 56.3
C45 C47 H47E 109.5
H47A C47 H47E 56.3
H47B C47 H47E 141.1
H47C C47 H47E 56.3
H47D C47 H47E 109.5
C45 C47 H47F 109.5
H47A C47 H47F 56.3
H47B C47 H47F 56.3
H47C C47 H47F 141.1
H47D C47 H47F 109.5
H47E C47 H47F 109.5
C50 C48 C40 111.8(6)
C50 C48 C49 111.7(7)
C40 C48 C49 109.0(6)
C50 C48 H48 108.1
C40 C48 H48 108.1
C49 C48 H48 108.1
C48 C49 H49A 109.5
C48 C49 H49B 109.5
H49A C49 H49B 109.5
C48 C49 H49C 109.5
H49A C49 H49C 109.5
H49B C49 H49C 109.5
C48 C49 H49D 109.5
H49A C49 H49D 141.1
H49B C49 H49D 56.3
H49C C49 H49D 56.3
C48 C49 H49E 109.5
H49A C49 H49E 56.3
H49B C49 H49E 141.1
H49C C49 H49E 56.3
H49D C49 H49E 109.5
C48 C49 H49F 109.5
H49A C49 H49F 56.3
H49B C49 H49F 56.3
H49C C49 H49F 141.1
H49D C49 H49F 109.5
H49E C49 H49F 109.5
C48 C50 H50A 109.5
C48 C50 H50B 109.5
H50A C50 H50B 109.5
C48 C50 H50C 109.5
H50A C50 H50C 109.5
H50B C50 H50C 109.5
C48 C50 H50D 109.5
H50A C50 H50D 141.1
H50B C50 H50D 56.3
H50C C50 H50D 56.3
C48 C50 H50E 109.5
H50A C50 H50E 56.3
H50B C50 H50E 141.1
H50C C50 H50E 56.3
H50D C50 H50E 109.5
C48 C50 H50F 109.5
H50A C50 H50F 56.3
H50B C50 H50F 56.3
H50C C50 H50F 141.1
H50D C50 H50F 109.5
H50E C50 H50F 109.5
O5A K1 O102 122.5(4)
O5A K1 O6A 64.1(4)
O102 K1 O6A 127.6(4)
O5A K1 O3A 99.2(5)
O102 K1 O3A 101.5(3)
O6A K1 O3A 130.2(5)
O5A K1 O104 134.1(5)
O102 K1 O104 102.8(2)
O6A K1 O104 95.0(4)
O3A K1 O104 62.2(3)
O5A K1 O101 67.3(4)
O102 K1 O101 61.58(15)
O6A K1 O101 122.4(4)
O3A K1 O101 85.8(3)
O104 K1 O101 141.9(2)
O5A K1 O4A 127.9(7)
O102 K1 O4A 108.8(6)
O6A K1 O4A 92.6(6)
O3A K1 O4A 59.8(4)
O104 K1 O4A 6.3(7)
O101 K1 O4A 142.7(5)
O5A K1 O103 85.6(5)
O102 K1 O103 126.52(18)
O6A K1 O103 105.1(4)
O3A K1 O103 25.1(3)
O104 K1 O103 59.74(16)
O101 K1 O103 99.88(16)
O4A K1 O103 54.8(4)
O5A K1 O106 86.0(4)
O102 K1 O106 100.28(16)
O6A K1 O106 29.1(3)
O3A K1 O106 150.1(3)
O104 K1 O106 93.1(2)
O101 K1 O106 122.78(18)
O4A K1 O106 93.8(4)
O103 K1 O106 128.54(17)
O5A K1 O105 32.7(3)
O102 K1 O105 138.39(18)
O6A K1 O105 32.3(4)
O3A K1 O105 113.5(4)
O104 K1 O105 112.9(2)
O101 K1 O105 98.09(18)
O4A K1 O105 108.0(6)
O103 K1 O105 90.8(2)
O106 K1 O105 58.5(2)
O5A K1 N1A 62.4(4)
O102 K1 N1A 82.3(3)
O6A K1 N1A 126.5(5)
O3A K1 N1A 61.4(4)
O104 K1 N1A 123.2(4)
O101 K1 N1A 28.1(4)
O4A K1 N1A 121.2(5)
O103 K1 N1A 72.0(4)
O106 K1 N1A 142.4(4)
O105 K1 N1A 94.8(3)
O5A K1 N102 145.2(4)
O102 K1 N102 61.68(16)
O6A K1 N102 86.1(4)
O3A K1 N102 114.2(3)
O104 K1 N102 61.79(17)
O101 K1 N102 122.41(16)
O4A K1 N102 67.3(4)
O103 K1 N102 121.11(17)
O106 K1 N102 60.3(2)
O105 K1 N102 118.0(2)
N1A K1 N102 142.7(3)
C113 N101 C101 107.9(8)
C113 N101 C107 112.3(9)
C101 N101 C107 110.3(8)
C113 N101 K1 111.5(6)
C101 N101 K1 106.5(5)
C107 N101 K1 108.2(5)
C118 N102 C112 110.3(8)
C118 N102 C106 108.3(8)
C112 N102 C106 110.2(8)
C118 N102 K1 110.3(7)
C112 N102 K1 108.9(4)
C106 N102 K1 108.7(4)
C102 O101 C103 112.9(7)
C102 O101 K1 114.9(4)
C103 O101 K1 111.0(5)
C104 O102 C105 107.5(7)
C104 O102 K1 117.1(5)
C105 O102 K1 121.1(5)
C108 O103 C109 111.8(6)
C108 O103 K1 118.3(5)
C109 O103 K1 111.9(5)
C111 O104 C110 112.6(9)
C111 O104 K1 112.1(5)
C110 O104 K1 115.0(5)
C114 O105 C115 117.6(9)
C114 O105 K1 112.5(7)
C115 O105 K1 114.0(6)
C116 O106 C117 111.7(7)
C116 O106 K1 111.1(6)
C117 O106 K1 116.1(6)
N101 C101 C102 114.6(7)
N101 C101 H10G 108.6
C102 C101 H10G 108.6
N101 C101 H10H 108.6
C102 C101 H10H 108.6
H10G C101 H10H 107.6
O101 C102 C101 111.3(8)
O101 C102 H10I 109.4
C101 C102 H10I 109.4
O101 C102 H10J 109.4
C101 C102 H10J 109.4
H10I C102 H10J 108.0
O101 C103 C104 110.4(8)
O101 C103 H10K 109.6
C104 C103 H10K 109.6
O101 C103 H10L 109.6
C104 C103 H10L 109.6
H10K C103 H10L 108.1
O102 C104 C103 108.0(8)
O102 C104 H10M 110.1
C103 C104 H10M 110.1
O102 C104 H10N 110.1
C103 C104 H10N 110.1
H10M C104 H10N 108.4
O102 C105 C106 107.9(5)
O102 C105 H10O 110.1
C106 C105 H10O 110.1
O102 C105 H10P 110.1
C106 C105 H10P 110.1
H10O C105 H10P 108.4
N102 C106 C105 114.5(8)
N102 C106 H10Q 108.6
C105 C106 H10Q 108.6
N102 C106 H10R 108.6
C105 C106 H10R 108.6
H10Q C106 H10R 107.6
N101 C107 C108 113.3(7)
N101 C107 H10S 108.9
C108 C107 H10S 108.9
N101 C107 H10T 108.9
C108 C107 H10T 108.9
H10S C107 H10T 107.7
O103 C108 C107 108.9(6)
O103 C108 H10U 109.9
C107 C108 H10U 109.9
O103 C108 H10V 109.9
C107 C108 H10V 109.9
H10U C108 H10V 108.3
O103 C109 C110 110.1(7)
O103 C109 H10W 109.6
C110 C109 H10W 109.6
O103 C109 H10X 109.6
C110 C109 H10X 109.6
H10W C109 H10X 108.2
O104 C110 C109 110.9(10)
O104 C110 H11A 109.5
C109 C110 H11A 109.5
O104 C110 H11B 109.5
C109 C110 H11B 109.5
H11A C110 H11B 108.0
O104 C111 C112 109.0(9)
O104 C111 H11C 109.9
C112 C111 H11C 109.9
O104 C111 H11D 109.9
C112 C111 H11D 109.9
H11C C111 H11D 108.3
N102 C112 C111 112.4(7)
N102 C112 H11E 109.1
C111 C112 H11E 109.1
N102 C112 H11F 109.1
C111 C112 H11F 109.1
H11E C112 H11F 107.8
C114 C113 N101 114.9(10)
C114 C113 H11G 108.5
N101 C113 H11G 108.5
C114 C113 H11H 108.5
N101 C113 H11H 108.5
H11G C113 H11H 107.5
C113 C114 O105 114.3(11)
O105 C115 C116 107.6(9)
O105 C115 H11K 110.2
C116 C115 H11K 110.2
O105 C115 H11L 110.2
C116 C115 H11L 110.2
H11K C115 H11L 108.5
O106 C116 C115 109.9(9)
O106 C116 H11M 109.7
C115 C116 H11M 109.7
O106 C116 H11N 109.7
C115 C116 H11N 109.7
H11M C116 H11N 108.2
O106 C117 C118 109.4(8)
O106 C117 H11O 109.8
C118 C117 H11O 109.8
O106 C117 H11P 109.8
C118 C117 H11P 109.8
H11O C117 H11P 108.2
N102 C118 C117 113.4(9)
N102 C118 H11Q 108.9
C117 C118 H11Q 108.9
N102 C118 H11R 108.9
C117 C118 H11R 108.9
H11Q C118 H11R 107.7
C13A N1A C1A 106(2)
C13A N1A C7A 122(2)
C1A N1A C7A 103.0(17)
C13A N1A K1 110.0(15)
C1A N1A K1 111.7(13)
C7A N1A K1 104.4(12)
C18A N2A C6A 108.3(18)
C18A N2A C12A 112.8(17)
C6A N2A C12A 110.0(18)
C18A N2A K1 108.5(12)
C6A N2A K1 110.1(11)
C12A N2A K1 107.2(11)
C3A O1A C2A 127(2)
C3A O1A K1 117.6(13)
C2A O1A K1 114.3(18)
C5A O2A C4A 107.1(17)
C5A O2A K1 114.9(13)
C4A O2A K1 115(2)
C9A O3A C8A 123.4(17)
C9A O3A K1 118.9(12)
C8A O3A K1 101.9(8)
C10A O4A C11A 113.8(19)
C10A O4A K1 107.6(16)
C11A O4A K1 118.0(14)
C14A O5A C15A 123.2(16)
C14A O5A K1 115.4(11)
C15A O5A K1 121.4(13)
C16A O6A C17A 116.4(19)
C16A O6A K1 115.2(15)
C17A O6A K1 119.0(15)
C2A C1A N1A 120(2)
C2A C1A H1A1 107.3
N1A C1A H1A1 107.3
C2A C1A H1A2 107.3
N1A C1A H1A2 107.3
H1A1 C1A H1A2 106.9
O1A C2A C1A 119(2)
O1A C2A H2A1 107.6
C1A C2A H2A1 107.6
O1A C2A H2A2 107.6
C1A C2A H2A2 107.6
H2A1 C2A H2A2 107.1
O1A C3A C4A 114(3)
O1A C3A H3A1 108.7
C4A C3A H3A1 108.7
O1A C3A H3A2 108.7
C4A C3A H3A2 108.7
H3A1 C3A H3A2 107.6
O2A C4A C3A 108(2)
O2A C4A H4A1 110.2
C3A C4A H4A1 110.2
O2A C4A H4A2 110.2
C3A C4A H4A2 110.2
H4A1 C4A H4A2 108.5
O2A C5A C6A 106.8(18)
O2A C5A H5A1 110.4
C6A C5A H5A1 110.4
O2A C5A H5A2 110.4
C6A C5A H5A2 110.4
H5A1 C5A H5A2 108.6
N2A C6A C5A 112.1(19)
N2A C6A H6A1 109.2
C5A C6A H6A1 109.2
N2A C6A H6A2 109.2
C5A C6A H6A2 109.2
H6A1 C6A H6A2 107.9
N1A C7A C8A 110.1(15)
N1A C7A H7A1 109.6
C8A C7A H7A1 109.6
N1A C7A H7A2 109.6
C8A C7A H7A2 109.6
H7A1 C7A H7A2 108.2
O3A C8A C7A 87.7(13)
O3A C8A K1 51.7(6)
C7A C8A K1 81.2(11)
O3A C8A H8A1 114.0
C7A C8A H8A1 114.0
K1 C8A H8A1 70.3
O3A C8A H8A2 114.0
C7A C8A H8A2 114.0
K1 C8A H8A2 160.3
H8A1 C8A H8A2 111.2
O3A C9A C10A 113(2)
O3A C9A H9A1 108.9
C10A C9A H9A1 108.9
O3A C9A H9A2 108.9
C10A C9A H9A2 108.9
H9A1 C9A H9A2 107.7
O4A C10A C9A 112(2)
O4A C10A H1A3 109.2
C9A C10A H1A3 109.2
O4A C10A H1A4 109.2
C9A C10A H1A4 109.2
H1A3 C10A H1A4 107.9
O4A C11A C12A 106.7(18)
O4A C11A H11S 110.4
C12A C11A H11S 110.4
O4A C11A H11T 110.4
C12A C11A H11T 110.4
H11S C11A H11T 108.6
N2A C12A C11A 111.2(16)
N2A C12A H12G 109.4
C11A C12A H12G 109.4
N2A C12A H12H 109.4
C11A C12A H12H 109.4
H12G C12A H12H 108.0
C14A C13A N1A 112(2)
C14A C13A H13G 109.2
N1A C13A H13G 109.2
C14A C13A H13H 109.2
N1A C13A H13H 109.2
H13G C13A H13H 107.9
C13A C14A O5A 130(2)
C13A C14A K1 90.2(15)
C13A C14A H14A 104.8
O5A C14A H14A 104.8
K1 C14A H14A 141.2
C13A C14A H14B 104.8
O5A C14A H14B 104.8
K1 C14A H14B 104.6
H14A C14A H14B 105.8
C16A C15A O5A 115(2)
C16A C15A H15A 108.4
O5A C15A H15A 108.4
C16A C15A H15B 108.4
O5A C15A H15B 108.4
H15A C15A H15B 107.5
O6A C16A C15A 123(3)
O6A C16A H16A 106.7
C15A C16A H16A 106.7
O6A C16A H16B 106.7
C15A C16A H16B 106.7
H16A C16A H16B 106.6
O6A C17A C18A 110.4(19)
O6A C17A H17A 109.6
C18A C17A H17A 109.6
O6A C17A H17B 109.6
C18A C17A H17B 109.6
H17A C17A H17B 108.1
N2A C18A C17A 115.2(19)
N2A C18A H18A 108.5
C17A C18A H18A 108.5
N2A C18A H18B 108.5
C17A C18A H18B 108.5
H18A C18A H18B 107.5
C4S O1S C1S 96(2)
C2S C1S O1S 113.4(18)
C2S C1S H1S1 108.9
O1S C1S H1S1 108.9
C2S C1S H1S2 108.9
O1S C1S H1S2 108.9
H1S1 C1S H1S2 107.7
C1S C2S C3S 105.4(19)
C1S C2S H2S1 110.7
C3S C2S H2S1 110.7
C1S C2S H2S2 110.7
C3S C2S H2S2 110.7
H2S1 C2S H2S2 108.8
C4S C3S C2S 101.2(17)
C4S C3S H3S1 111.5
C2S C3S H3S1 111.5
C4S C3S H3S2 111.5
C2S C3S H3S2 111.5
H3S1 C3S H3S2 109.3
O1S C4S C3S 115.7(19)
O1S C4S H4S1 108.4
C3S C4S H4S1 108.4
O1S C4S H4S2 108.4
C3S C4S H4S2 108.4
H4S1 C4S H4S2 107.4

loop_
_geom_bond_atom_site_label_1
_geom_bond_atom_site_label_2
_geom_bond_distance
P1 P2 2.145(2)
P1 P3 2.2167(17)
P1 P4 2.2246(17)
P2 P5 2.139(3)
P3 C1 1.879(5)
P3 P6 2.2012(17)
P4 C26 1.892(5)
P4 P7 2.1895(18)
P5 P6 2.223(3)
P5 P7 2.228(3)
P6 P7 2.230(2)
C1 N2 1.292(6)
C1 N1 1.354(5)
N1 C2 1.425(8)
N1 H1 0.8800
C2 C7 1.390(8)
C2 C3 1.398(10)
C3 C4 1.425(12)
C3 C11 1.514(12)
C4 C5 1.369(13)
C4 H4 0.9500
C5 C6 1.354(13)
C5 H5 0.9500
C6 C7 1.401(9)
C6 H6 0.9500
C7 C8 1.524(10)
C8 C10 1.516(10)
C8 C9 1.529(9)
C8 H8 1.0000
C9 H9A 0.9800
C9 H9B 0.9800
C9 H9C 0.9800
C9 H9D 0.9800
C9 H9E 0.9800
C9 H9F 0.9800
C10 H10A 0.9800
C10 H10B 0.9800
C10 H10C 0.9800
C10 H10D 0.9800
C10 H10E 0.9800
C10 H10F 0.9800
C11 C12 1.546(17)
C11 C13 1.570(17)
C11 H11 1.0000
C12 H12A 0.9800
C12 H12B 0.9800
C12 H12C 0.9800
C12 H12D 0.9800
C12 H12E 0.9800
C12 H12F 0.9800
C13 H13A 0.9800
C13 H13B 0.9800
C13 H13C 0.9800
C13 H13D 0.9800
C13 H13E 0.9800
C13 H13F 0.9800
N2 C14 1.414(6)
C14 C15 1.411(8)
C14 C19 1.418(8)
C15 C16 1.379(9)
C15 C23 1.517(11)
C16 C17 1.383(14)
C16 H16 0.9500
C17 C18 1.358(13)
C17 H17 0.9500
C18 C19 1.395(7)
C18 H18 0.9500
C19 C20 1.502(9)
C20 C21 1.539(9)
C20 C22 1.542(7)
C20 H20 1.0000
C21 H21A 0.9800
C21 H21B 0.9800
C21 H21C 0.9800
C21 H21D 0.9800
C21 H21E 0.9800
C21 H21F 0.9800
C22 H22A 0.9800
C22 H22B 0.9800
C22 H22C 0.9800
C22 H22D 0.9800
C22 H22E 0.9800
C22 H22F 0.9800
C23 C25 1.505(12)
C23 C24 1.549(10)
C23 H23 1.0000
C24 H24A 0.9800
C24 H24B 0.9800
C24 H24C 0.9800
C24 H24D 0.9800
C24 H24E 0.9800
C24 H24F 0.9800
C25 H25A 0.9800
C25 H25B 0.9800
C25 H25C 0.9800
C25 H25D 0.9800
C25 H25E 0.9800
C25 H25F 0.9800
C26 N4 1.280(7)
C26 N3 1.342(6)
N3 C27 1.437(7)
N3 H3 0.8800
C27 C28 1.393(9)
C27 C32 1.396(9)
C28 C29 1.402(8)
C28 C36 1.512(9)
C29 C30 1.369(13)
C29 H29 0.9500
C30 C31 1.367(14)
C30 H30 0.9500
C31 C32 1.408(10)
C31 H31 0.9500
C32 C33 1.536(11)
C33 C34 1.501(15)
C33 C35 1.525(16)
C33 H33 1.0000
C34 H34A 0.9800
C34 H34B 0.9800
C34 H34C 0.9800
C34 H34D 0.9800
C34 H34E 0.9800
C34 H34F 0.9800
C35 H35A 0.9800
C35 H35B 0.9800
C35 H35C 0.9800
C35 H35D 0.9800
C35 H35E 0.9800
C35 H35F 0.9800
C36 C38 1.530(11)
C36 C37 1.556(11)
C36 H36 1.0000
C37 H37A 0.9800
C37 H37B 0.9800
C37 H37C 0.9800
C37 H37D 0.9800
C37 H37E 0.9800
C37 H37F 0.9800
C38 H38A 0.9800
C38 H38B 0.9800
C38 H38C 0.9800
C38 H38D 0.9800
C38 H38E 0.9800
C38 H38F 0.9800
N4 C39 1.417(7)
C39 C40 1.404(9)
C39 C44 1.424(6)
C40 C41 1.372(10)
C40 C48 1.542(8)
C41 C42 1.391(11)
C41 H41 0.9500
C42 C43 1.371(12)
C42 H42 0.9500
C43 C44 1.393(9)
C43 H43 0.9500
C44 C45 1.508(9)
C45 C47 1.524(10)
C45 C46 1.533(8)
C45 H45 1.0000
C46 H46A 0.9800
C46 H46B 0.9800
C46 H46C 0.9800
C46 H46D 0.9800
C46 H46E 0.9800
C46 H46F 0.9800
C47 H47A 0.9800
C47 H47B 0.9800
C47 H47C 0.9800
C47 H47D 0.9800
C47 H47E 0.9800
C47 H47F 0.9800
C48 C50 1.530(10)
C48 C49 1.548(12)
C48 H48 1.0000
C49 H49A 0.9800
C49 H49B 0.9800
C49 H49C 0.9800
C49 H49D 0.9800
C49 H49E 0.9800
C49 H49F 0.9800
C50 H50A 0.9800
C50 H50B 0.9800
C50 H50C 0.9800
C50 H50D 0.9800
C50 H50E 0.9800
C50 H50F 0.9800
K1 O5A 2.606(15)
K1 O102 2.736(5)
K1 O6A 2.763(15)
K1 O3A 2.794(14)
K1 O104 2.799(6)
K1 O101 2.826(5)
K1 O4A 2.857(17)
K1 O103 2.894(5)
K1 O106 2.898(6)
K1 O105 2.928(7)
K1 N1A 2.934(16)
K1 N102 2.957(6)
N101 C113 1.443(13)
N101 C101 1.465(12)
N101 C107 1.480(13)
N102 C118 1.449(15)
N102 C112 1.465(10)
N102 C106 1.475(11)
O101 C102 1.383(9)
O101 C103 1.397(12)
O102 C104 1.388(10)
O102 C105 1.393(9)
O103 C108 1.398(9)
O103 C109 1.423(10)
O104 C111 1.416(12)
O104 C110 1.419(11)
O105 C114 1.418(14)
O105 C115 1.454(12)
O106 C116 1.380(13)
O106 C117 1.418(12)
C101 C102 1.499(13)
C101 H10G 0.9900
C101 H10H 0.9900
C102 H10I 0.9900
C102 H10J 0.9900
C103 C104 1.555(16)
C103 H10K 0.9900
C103 H10L 0.9900
C104 H10M 0.9900
C104 H10N 0.9900
C105 C106 1.568(11)
C105 H10O 0.9900
C105 H10P 0.9900
C106 H10Q 0.9900
C106 H10R 0.9900
C107 C108 1.514(13)
C107 H10S 0.9900
C107 H10T 0.9900
C108 H10U 0.9900
C108 H10V 0.9900
C109 C110 1.437(14)
C109 H10W 0.9900
C109 H10X 0.9900
C110 H11A 0.9900
C110 H11B 0.9900
C111 C112 1.510(15)
C111 H11C 0.9900
C111 H11D 0.9900
C112 H11E 0.9900
C112 H11F 0.9900
C113 C114 1.378(18)
C113 H11G 0.9900
C113 H11H 0.9900
C114 H11I 0.9271
C114 H11J 0.9271
C115 C116 1.467(19)
C115 H11K 0.9900
C115 H11L 0.9900
C116 H11M 0.9900
C116 H11N 0.9900
C117 C118 1.515(18)
C117 H11O 0.9900
C117 H11P 0.9900
C118 H11Q 0.9900
C118 H11R 0.9900
N1A C13A 1.42(2)
N1A C1A 1.48(2)
N1A C7A 1.49(2)
N2A C18A 1.43(2)
N2A C6A 1.48(2)
N2A C12A 1.478(19)
O1A C3A 1.34(2)
O1A C2A 1.36(2)
O2A C5A 1.366(18)
O2A C4A 1.39(2)
O3A C9A 1.379(19)
O3A C8A 1.585(17)
O4A C10A 1.42(2)
O4A C11A 1.42(2)
O5A C14A 1.36(2)
O5A C15A 1.47(2)
O6A C16A 1.38(2)
O6A C17A 1.45(2)
C1A C2A 1.47(2)
C1A H1A1 0.9900
C1A H1A2 0.9900
C2A H2A1 0.9900
C2A H2A2 0.9900
C3A C4A 1.55(2)
C3A H3A1 0.9900
C3A H3A2 0.9900
C4A H4A1 0.9900
C4A H4A2 0.9900
C5A C6A 1.56(2)
C5A H5A1 0.9900
C5A H5A2 0.9900
C6A H6A1 0.9900
C6A H6A2 0.9900
C7A C8A 1.61(2)
C7A H7A1 0.9900
C7A H7A2 0.9900
C8A H8A1 0.9900
C8A H8A2 0.9900
C9A C10A 1.46(2)
C9A H9A1 0.9900
C9A H9A2 0.9900
C10A H1A3 0.9900
C10A H1A4 0.9900
C11A C12A 1.53(2)
C11A H11S 0.9900
C11A H11T 0.9900
C12A H12G 0.9900
C12A H12H 0.9900
C13A C14A 1.34(2)
C13A H13G 0.9900
C13A H13H 0.9900
C14A H14A 0.9900
C14A H14B 0.9900
C15A C16A 1.46(3)
C15A H15A 0.9900
C15A H15B 0.9900
C16A H16A 0.9900
C16A H16B 0.9900
C17A C18A 1.50(2)
C17A H17A 0.9900
C17A H17B 0.9900
C18A H18A 0.9900
C18A H18B 0.9900
O1S C4S 1.40(2)
O1S C1S 1.423(19)
C1S C2S 1.399(18)
C1S H1S1 0.9900
C1S H1S2 0.9900
C2S C3S 1.447(19)
C2S H2S1 0.9900
C2S H2S2 0.9900
C3S C4S 1.42(2)
C3S H3S1 0.9900
C3S H3S2 0.9900
C4S H4S1 0.9900
C4S H4S2 0.9900
